data_4107326
loop_
_publ_author_name
'Shengqian Ma'
'Daofeng Sun'
'Jason M. Simmons'
'Christopher D. Collier'
'Daqiang Yuan'
'Hong-Cai Zhou'

_publ_section_title
;
 Metal-Organic Framework from an Anthracene Derivative Containing
 Nanoscopic Cages Exhibiting High Methane Uptake
;
_journal_name_full 'Journal of the American Chemical Society'
_journal_page_first 1012
_journal_page_last 1016
_journal_paper_doi 10.1021/ja0771639
_journal_volume 130
_journal_year 2008
_chemical_formula_moiety 'Cu18 (C30 H14 O8)9 (H2 O)18'
_chemical_formula_sum 'C270 H162 Cu18 O90'
_chemical_formula_weight 5989.9
_chemical_name_common PCN-14
_chemical_name_systematic
; 
 ? 
;
_space_group_IT_number 167
_symmetry_cell_setting rhombohedral
_symmetry_space_group_name_Hall '-R 3 2"c'
_symmetry_space_group_name_H-M 'R -3 c :H'
_atom_sites_solution_hydrogens geom
_atom_sites_solution_primary direct
_atom_sites_solution_secondary difmap
_audit_creation_method SHELXL-97
_cell_angle_alpha 90.00
_cell_angle_beta 90.00
_cell_angle_gamma 120.00
_cell_formula_units_Z 2
_cell_length_a 18.4530(4)
_cell_length_b 18.4530(4)
_cell_length_c 76.976(4)
_cell_measurement_temperature 90(2)
_cell_measurement_theta_max 68.1
_cell_measurement_theta_min 3.0
_cell_volume 22699.7(14)
_computing_cell_refinement 'Bruker SMART'
_computing_data_collection 'Bruker SMART'
_computing_data_reduction 'Bruker SAINT'
_computing_molecular_graphics 'Bruker SHELXTL'
_computing_publication_material 'Bruker SHELXTL'
_computing_structure_refinement 'SHELXL-97 (Sheldrick, 1997)'
_computing_structure_solution 'SHELXS-97 (Sheldrick, 1990)'
_diffrn_ambient_temperature 90(2)
_diffrn_measured_fraction_theta_full 0.991
_diffrn_measured_fraction_theta_max 0.991
_diffrn_measurement_device_type 'CCD area detector'
_diffrn_measurement_method 'phi and omega scans'
_diffrn_radiation_monochromator graphite
_diffrn_radiation_source 'fine-focus sealed tube'
_diffrn_radiation_type CuK\a
_diffrn_radiation_wavelength 1.54178
_diffrn_reflns_av_R_equivalents 0.0737
_diffrn_reflns_av_sigmaI/netI 0.0260
_diffrn_reflns_limit_h_max 22
_diffrn_reflns_limit_h_min -22
_diffrn_reflns_limit_k_max 22
_diffrn_reflns_limit_k_min -22
_diffrn_reflns_limit_l_max 88
_diffrn_reflns_limit_l_min -92
_diffrn_reflns_number 90758
_diffrn_reflns_theta_full 68.10
_diffrn_reflns_theta_max 68.10
_diffrn_reflns_theta_min 2.99
_diffrn_standards_decay_% none
_exptl_absorpt_coefficient_mu 1.323
_exptl_absorpt_correction_T_max 0.9368
_exptl_absorpt_correction_T_min 0.9248
_exptl_absorpt_correction_type refdelf
_exptl_absorpt_process_details none
_exptl_crystal_colour 'blue green'
_exptl_crystal_density_diffrn 0.871
_exptl_crystal_description block
_exptl_crystal_F_000 5976
_exptl_crystal_size_max 0.06
_exptl_crystal_size_mid 0.05
_exptl_crystal_size_min 0.05
_refine_diff_density_max 0.839
_refine_diff_density_min -0.384
_refine_diff_density_rms 0.068
_refine_ls_extinction_coef 0.000003(2)
_refine_ls_extinction_expression Fc^*^=kFc[1+0.001xFc^2^\l^3^/sin(2\q)]^-1/4^
_refine_ls_extinction_method SHELXL
_refine_ls_goodness_of_fit_ref 1.071
_refine_ls_hydrogen_treatment calc
_refine_ls_matrix_type full
_refine_ls_number_parameters 191
_refine_ls_number_reflns 4621
_refine_ls_number_restraints 0
_refine_ls_restrained_S_all 1.071
_refine_ls_R_factor_all 0.0597
_refine_ls_R_factor_gt 0.0518
_refine_ls_shift/su_max 0.001
_refine_ls_shift/su_mean 0.000
_refine_ls_structure_factor_coef Fsqd
_refine_ls_weighting_details 'calc w=1/[\s^2^(Fo^2^)+(0.1200P)^2^+4.7435P] where P=(Fo^2^+2Fc^2^)/3'
_refine_ls_weighting_scheme calc
_refine_ls_wR_factor_gt 0.1591
_refine_ls_wR_factor_ref 0.1658
_reflns_number_gt 3769
_reflns_number_total 4581
_reflns_threshold_expression >2sigma(I)
_cod_data_source_file ja0771639-file001.cif
_cod_data_source_block sq
_cod_original_sg_symbol_H-M 'R -3 c'
_cod_database_code 4107326

loop_
_symmetry_equiv_pos_as_xyz
'x, y, z'
'-y, x-y, z'
'-x+y, -x, z'
'y, x, -z+1/2'
'x-y, -y, -z+1/2'
'-x, -x+y, -z+1/2'
'x+2/3, y+1/3, z+1/3'
'-y+2/3, x-y+1/3, z+1/3'
'-x+y+2/3, -x+1/3, z+1/3'
'y+2/3, x+1/3, -z+5/6'
'x-y+2/3, -y+1/3, -z+5/6'
'-x+2/3, -x+y+1/3, -z+5/6'
'x+1/3, y+2/3, z+2/3'
'-y+1/3, x-y+2/3, z+2/3'
'-x+y+1/3, -x+2/3, z+2/3'
'y+1/3, x+2/3, -z+7/6'
'x-y+1/3, -y+2/3, -z+7/6'
'-x+1/3, -x+y+2/3, -z+7/6'
'-x, -y, -z'
'y, -x+y, -z'
'x-y, x, -z'
'-y, -x, z-1/2'
'-x+y, y, z-1/2'
'x, x-y, z-1/2'
'-x+2/3, -y+1/3, -z+1/3'
'y+2/3, -x+y+1/3, -z+1/3'
'x-y+2/3, x+1/3, -z+1/3'
'-y+2/3, -x+1/3, z-1/6'
'-x+y+2/3, y+1/3, z-1/6'
'x+2/3, x-y+1/3, z-1/6'
'-x+1/3, -y+2/3, -z+2/3'
'y+1/3, -x+y+2/3, -z+2/3'
'x-y+1/3, x+2/3, -z+2/3'
'-y+1/3, -x+2/3, z+1/6'
'-x+y+1/3, y+2/3, z+1/6'
'x+1/3, x-y+2/3, z+1/6'

loop_
_atom_site_label
_atom_site_type_symbol
_atom_site_fract_x
_atom_site_fract_y
_atom_site_fract_z
_atom_site_U_iso_or_equiv
_atom_site_adp_type
_atom_site_occupancy
_atom_site_symmetry_multiplicity
_atom_site_calc_flag
_atom_site_refinement_flags
Cu1 Cu 0.13354(2) 0.84812(2) 0.069247(4) 0.03924(18) Uani 1 1 d .
O1 O 0.24483(12) 0.88286(13) 0.06053(2) 0.0525(5) Uani 1 1 d .
O2 O 0.55260(11) 0.85711(12) 0.08527(2) 0.0517(4) Uani 1 1 d .
O3 O 0.28749(12) 0.84696(12) 0.08470(2) 0.0517(4) Uani 1 1 d .
O4 O 0.63651(11) 0.90333(13) 0.06194(2) 0.0552(5) Uani 1 1 d .
C5 C 0.57204(15) 0.88885(17) 0.07044(3) 0.0501(6) Uani 1 1 d .
C6 C 0.46759(16) 0.94892(18) 0.03595(4) 0.0508(7) Uani 1 1 d .
C7 C 0.29686(16) 0.87546(17) 0.06960(3) 0.0468(6) Uani 1 1 d .
C8 C 0.52654(17) 0.93798(18) 0.04487(4) 0.0524(6) Uani 1 1 d .
H8 H 0.5774 0.9504 0.0393 0.063 Uiso 1 1 calc R
C9 C 0.43660(17) 0.91771(18) 0.00427(4) 0.0504(6) Uani 1 1 d .
C10 C 0.45507(18) 0.94346(18) -0.01331(4) 0.0490(6) Uani 1 1 d .
C11 C 0.39422(17) 0.93064(17) 0.04421(3) 0.0497(6) Uani 1 1 d .
H11 H 0.3533 0.9378 0.0382 0.060 Uiso 1 1 calc R
C12 C 0.37931(16) 0.90172(16) 0.06128(3) 0.0471(6) Uani 1 1 d .
C13 C 0.48297(16) 0.97619(19) 0.01743(4) 0.0486(6) Uani 1 1 d .
O14 O 0.09416(18) 0.8843(2) 0.04659(4) 0.1025(10) Uani 1 1 d .
C15 C 0.43938(16) 0.89132(18) 0.07000(4) 0.0490(6) Uani 1 1 d .
H15 H 0.4299 0.8718 0.0817 0.059 Uiso 1 1 calc R
C16 C 0.4082(2) 0.8819(2) -0.02635(4) 0.0617(7) Uani 1 1 d .
H16 H 0.4196 0.8968 -0.0383 0.074 Uiso 1 1 calc R
C17 C 0.51270(16) 0.90934(18) 0.06172(3) 0.0506(6) Uani 1 1 d .
C18 C 0.37354(18) 0.83488(18) 0.00803(4) 0.0600(7) Uani 1 1 d .
H18 H 0.3613 0.8175 0.0198 0.072 Uiso 1 1 calc R
C19 C 0.3488(2) 0.8039(2) -0.02215(4) 0.0691(8) Uani 1 1 d .
H19 H 0.3189 0.7646 -0.0311 0.083 Uiso 1 1 calc R
C21 C 0.3306(2) 0.7802(2) -0.00463(4) 0.0689(8) Uani 1 1 d .
H21 H 0.2876 0.7252 -0.0018 0.083 Uiso 1 1 calc R

loop_
_atom_site_aniso_label
_atom_site_aniso_U_11
_atom_site_aniso_U_22
_atom_site_aniso_U_33
_atom_site_aniso_U_23
_atom_site_aniso_U_13
_atom_site_aniso_U_12
Cu1 0.0502(2) 0.0501(3) 0.0300(3) 0.00123(12) -0.00134(12) 0.03454(18)
O1 0.0545(10) 0.0765(13) 0.0411(9) 0.0055(8) 0.0034(7) 0.0437(10)
O2 0.0455(9) 0.0707(11) 0.0405(9) 0.0086(8) 0.0020(7) 0.0303(9)
O3 0.0545(10) 0.0701(11) 0.0403(9) 0.0037(8) 0.0025(7) 0.0385(9)
O4 0.0420(9) 0.0748(12) 0.0500(10) 0.0127(9) 0.0036(7) 0.0301(9)
C5 0.0382(12) 0.0591(15) 0.0482(14) 0.0036(11) -0.0008(10) 0.0208(11)
C6 0.0488(14) 0.0609(16) 0.0469(16) 0.0111(11) 0.0067(10) 0.0305(12)
C7 0.0502(14) 0.0581(14) 0.0435(13) -0.0048(11) 0.0012(10) 0.0356(12)
C8 0.0457(13) 0.0625(16) 0.0531(15) 0.0116(12) 0.0083(11) 0.0301(12)
C9 0.0488(13) 0.0578(15) 0.0543(15) 0.0126(12) 0.0100(11) 0.0339(12)
C10 0.0503(13) 0.0589(15) 0.0481(16) 0.0093(11) 0.0045(11) 0.0351(12)
C11 0.0540(14) 0.0595(15) 0.0459(14) 0.0046(11) 0.0014(11) 0.0362(12)
C12 0.0504(14) 0.0576(14) 0.0423(13) 0.0048(10) 0.0050(10) 0.0338(12)
C13 0.0483(13) 0.0621(16) 0.0473(15) 0.0112(12) 0.0067(10) 0.0366(12)
O14 0.0957(18) 0.130(2) 0.0756(17) 0.0451(16) -0.0183(13) 0.0521(18)
C15 0.0486(13) 0.0567(15) 0.0435(14) 0.0020(11) 0.0012(10) 0.0278(12)
C16 0.0714(18) 0.0656(18) 0.0539(16) 0.0052(13) 0.0031(13) 0.0387(15)
C17 0.0459(13) 0.0626(15) 0.0438(14) 0.0067(11) 0.0022(10) 0.0275(12)
C18 0.0621(16) 0.0540(15) 0.0629(17) 0.0139(13) 0.0077(13) 0.0284(14)
C19 0.079(2) 0.0564(17) 0.0670(19) 0.0002(14) -0.0043(15) 0.0303(15)
C21 0.0731(19) 0.0536(16) 0.077(2) 0.0100(14) 0.0070(16) 0.0293(15)

loop_
_atom_type_symbol
_atom_type_description
_atom_type_scat_dispersion_real
_atom_type_scat_dispersion_imag
_atom_type_scat_source
C C 0.0181 0.0091 'International Tables Vol C Tables 4.2.6.8 and 6.1.1.4'
H H 0.0000 0.0000 'International Tables Vol C Tables 4.2.6.8 and 6.1.1.4'
N N 0.0311 0.0180 'International Tables Vol C Tables 4.2.6.8 and 6.1.1.4'
O O 0.0492 0.0322 'International Tables Vol C Tables 4.2.6.8 and 6.1.1.4'
Cu Cu -1.9646 0.5888 'International Tables Vol C Tables 4.2.6.8 and 6.1.1.4'

loop_
_geom_angle_atom_site_label_1
_geom_angle_atom_site_label_2
_geom_angle_atom_site_label_3
_geom_angle
_geom_angle_site_symmetry_1
_geom_angle_site_symmetry_3
O2 Cu1 O1 170.73(7) 17_564 .
O2 Cu1 O4 89.89(9) 17_564 2_665
O1 Cu1 O4 89.76(9) . 2_665
O2 Cu1 O3 89.19(9) 17_564 16_454
O1 Cu1 O3 88.74(8) . 16_454
O4 Cu1 O3 164.93(8) 2_665 16_454
O2 Cu1 O14 94.40(10) 17_564 .
O1 Cu1 O14 94.84(10) . .
O4 Cu1 O14 96.71(12) 2_665 .
O3 Cu1 O14 98.36(11) 16_454 .
O2 Cu1 Cu1 85.44(5) 17_564 16_454
O1 Cu1 Cu1 85.33(5) . 16_454
O4 Cu1 Cu1 82.35(5) 2_665 16_454
O3 Cu1 Cu1 82.58(5) 16_454 16_454
O14 Cu1 Cu1 179.05(10) . 16_454
C7 O1 Cu1 121.05(17) . .
C5 O2 Cu1 121.84(16) . 17_664
C7 O3 Cu1 123.13(16) . 16_454
C5 O4 Cu1 123.82(17) . 3_565
O2 C5 O4 126.2(2) . .
O2 C5 C17 117.1(2) . .
O4 C5 C17 116.6(2) . .
C11 C6 C8 118.9(3) . .
C11 C6 C13 121.5(2) . .
C8 C6 C13 119.5(2) . .
O1 C7 O3 127.8(2) . .
O1 C7 C12 116.1(2) . .
O3 C7 C12 116.1(2) . .
C17 C8 C6 121.0(2) . .
C18 C9 C13 122.4(3) . .
C18 C9 C10 119.2(3) . .
C13 C9 C10 118.4(3) . .
C13 C10 C9 120.6(3) 19_675 .
C13 C10 C16 122.4(3) 19_675 .
C9 C10 C16 117.0(3) . .
C6 C11 C12 120.8(2) . .
C15 C12 C11 119.4(2) . .
C15 C12 C7 120.2(2) . .
C11 C12 C7 120.2(2) . .
C10 C13 C9 121.0(3) 19_675 .
C10 C13 C6 119.8(3) 19_675 .
C9 C13 C6 119.1(3) . .
C17 C15 C12 119.9(3) . .
C19 C16 C10 121.7(3) . .
C8 C17 C15 120.0(2) . .
C8 C17 C5 120.3(2) . .
C15 C17 C5 119.3(2) . .
C21 C18 C9 121.5(3) . .
C16 C19 C21 120.4(3) . .
C18 C21 C19 120.2(3) . .

loop_
_geom_bond_atom_site_label_1
_geom_bond_atom_site_label_2
_geom_bond_distance
_geom_bond_site_symmetry_2
Cu1 O2 1.9336(18) 17_564
Cu1 O1 1.9396(18) .
Cu1 O4 1.9582(18) 2_665
Cu1 O3 1.9606(18) 16_454
Cu1 O14 2.122(2) .
Cu1 Cu1 2.6547(6) 16_454
O1 C7 1.248(3) .
O2 C5 1.251(3) .
O2 Cu1 1.9337(18) 17_664
O3 C7 1.252(3) .
O3 Cu1 1.9606(18) 16_454
O4 C5 1.263(3) .
O4 Cu1 1.9582(18) 3_565
C5 C17 1.485(4) .
C6 C11 1.376(4) .
C6 C8 1.384(4) .
C6 C13 1.491(4) .
C7 C12 1.491(3) .
C8 C17 1.375(4) .
C9 C18 1.412(4) .
C9 C13 1.414(4) .
C9 C10 1.418(4) .
C10 C13 1.382(4) 19_675
C10 C16 1.436(4) .
C11 C12 1.393(4) .
C12 C15 1.389(4) .
C13 C10 1.382(4) 19_675
C15 C17 1.377(4) .
C16 C19 1.342(4) .
C18 C21 1.340(4) .
C19 C21 1.406(4) .
